data_2006573
loop_
_publ_author_name
'Pati, Hari N.'
'Parmar, Virinder S.'
'Errington, William'

_publ_section_title
;
 1-(2-Acetoxy-4-methoxyphenyl)-2-phenylethanone
;
_journal_issue 10
_journal_name_full 'Acta Crystallographica Section C'
_journal_page_first 1440
_journal_page_last 1442
_journal_paper_doi 10.1107/S0108270197007567
_journal_volume 53
_journal_year 1997
_chemical_formula_sum 'C17 H16 O4'
_chemical_formula_weight 284.30
_chemical_name_systematic
;
 1-(2-Acetoxy-4-methyoxyphenyl)-2-phenylethanone
;
_space_group_IT_number 14
_symmetry_cell_setting monoclinic
_symmetry_space_group_name_Hall '-P 2ybc'
_symmetry_space_group_name_H-M 'P 1 21/c 1'
_audit_creation_method SHELXL
_cell_angle_alpha 90.00
_cell_angle_beta 91.58(4)
_cell_angle_gamma 90.00
_cell_formula_units_Z 4
_cell_length_a 8.5946(6)
_cell_length_b 18.775(2)
_cell_length_c 9.0289(6)
_cell_measurement_reflns_used 4175
_cell_measurement_temperature 220(2)
_cell_measurement_theta_max 23.28
_cell_measurement_theta_min 2.17
_cell_volume 1456.4(2)
_computing_cell_refinement 'SAINT (Siemens, 1995)'
_computing_data_collection 'SMART (Siemens, 1994)'
_computing_data_reduction SAINT
_computing_molecular_graphics SHELXTL/PC
_computing_publication_material SHELXTL/PC
_computing_structure_refinement SHELXL96
_computing_structure_solution 'SHELXTL/PC (Sheldrick, 1994)'
_diffrn_ambient_temperature 220(2)
_diffrn_measurement_device 'Siemens SMART area detector diffractometer'
_diffrn_measurement_method '\w scans'
_diffrn_radiation_monochromator graphite
_diffrn_radiation_source 'normal-focus sealed tube'
_diffrn_radiation_type MoK\a
_diffrn_radiation_wavelength 0.71073
_diffrn_reflns_av_R_equivalents 0.0460
_diffrn_reflns_av_sigmaI/netI 0.0353
_diffrn_reflns_limit_h_max 9
_diffrn_reflns_limit_h_min -7
_diffrn_reflns_limit_k_max 19
_diffrn_reflns_limit_k_min -20
_diffrn_reflns_limit_l_max 10
_diffrn_reflns_limit_l_min -10
_diffrn_reflns_number 6209
_diffrn_reflns_theta_max 23.28
_diffrn_reflns_theta_min 2.17
_diffrn_standards_decay_% nil
_diffrn_standards_number none
_exptl_absorpt_coefficient_mu 0.092
_exptl_absorpt_correction_type none
_exptl_crystal_colour colourless
_exptl_crystal_density_diffrn 1.297
_exptl_crystal_density_method 'not measured'
_exptl_crystal_description block
_exptl_crystal_F_000 600
_exptl_crystal_size_max 0.36
_exptl_crystal_size_mid 0.29
_exptl_crystal_size_min 0.10
_refine_diff_density_max 0.136
_refine_diff_density_min -0.135
_refine_ls_extinction_coef 0.032(3)
_refine_ls_extinction_method 'SHELXL96 (Sheldrick, 1996)'
_refine_ls_goodness_of_fit_all 1.121
_refine_ls_goodness_of_fit_obs 1.142
_refine_ls_hydrogen_treatment 'H atoms riding'
_refine_ls_matrix_type full
_refine_ls_number_parameters 193
_refine_ls_number_reflns 2080
_refine_ls_number_restraints 0
_refine_ls_restrained_S_all 1.121
_refine_ls_restrained_S_obs 1.142
_refine_ls_R_factor_all 0.0524
_refine_ls_R_factor_obs .0393
_refine_ls_shift/esd_max 0.001
_refine_ls_shift/esd_mean 0.000
_refine_ls_structure_factor_coef Fsqd
_refine_ls_weighting_details 'w = 1/[\s^2^(Fo^2^)+(0.0374P)^2^+0.3608P] where P=(Fo^2^+2Fc^2^)/3'
_refine_ls_weighting_scheme calc
_refine_ls_wR_factor_all 0.1006
_refine_ls_wR_factor_obs .0915
_reflns_number_observed 1695
_reflns_number_total 2080
_reflns_observed_criterion >2sigma(I)
_cod_data_source_file cf1183.cif
_cod_data_source_block hx1t
_cod_depositor_comments
;
The following automatic conversions were performed:

'_refine_ls_weighting_scheme' value 'calc w =
1/[\s^2^(Fo^2^)+(0.0374P)^2^+0.3608P] where P=(Fo^2^+2Fc^2^)/3' was
changed to 'calc'. New tag '_refine_ls_weighting_details' was
created. The value of the new tag was set to 'w =
1/[\s^2^(Fo^2^)+(0.0374P)^2^+0.3608P] where P=(Fo^2^+2Fc^2^)/3'.

Automatic conversion script
Id: cif_fix_values 3143 2015-03-26 13:38:13Z robertas 
;
_cod_original_sg_symbol_H-M 'P 21/c'
_cod_database_code 2006573

loop_
_symmetry_equiv_pos_as_xyz
'x, y, z'
'-x, y+1/2, -z+1/2'
'-x, -y, -z'
'x, -y-1/2, z-1/2'

loop_
_atom_site_aniso_label
_atom_site_aniso_U_11
_atom_site_aniso_U_22
_atom_site_aniso_U_33
_atom_site_aniso_U_12
_atom_site_aniso_U_13
_atom_site_aniso_U_23
O1 .0724(10) .0652(10) .0506(9) -.0119(9) -.0009(7) -.0002(8)
O2 .0408(7) .0569(9) .0417(8) -.0047(6) .0057(6) .0057(6)
O3 .0474(8) .0533(8) .0530(9) .0052(7) -.0001(6) .0108(7)
O4 .0701(10) .0739(10) .0516(9) .0258(8) .0200(8) .0200(8)
C1 .0409(11) .0459(11) .0387(11) .0013(9) .0027(8) .0002(9)
C2 .0382(10) .0458(11) .0363(10) -.0057(9) .0026(8) .0013(9)
C3 .0360(10) .0493(12) .0444(11) .0014(9) .0035(8) -.0019(9)
C4 .0396(11) .0447(11) .0437(11) -.0012(9) -.0026(8) .0017(9)
C5 .0492(12) .0559(13) .0413(11) -.0007(10) .0039(9) .0098(10)
C6 .0455(11) .0595(13) .0442(12) .0070(10) .0100(9) .0048(10)
C7 .0458(12) .0547(13) .0434(12) .0052(10) .0063(9) .0024(10)
C8 .0710(16) .0855(17) .0465(13) -.0068(13) .0118(11) .0134(12)
C9 .0659(14) .0613(14) .0553(14) .0048(11) -.0008(11) .0183(11)
C10 .0479(11) .0476(12) .0391(12) .0043(9) .0038(9) -.0004(10)
C11 .0494(12) .0563(13) .0413(11) .0079(10) .0063(9) .0014(9)
C1' .0426(11) .0501(12) .0362(11) .0055(9) .0079(9) -.0004(9)
C2' .0457(12) .0572(13) .0531(12) .0021(10) .0035(10) -.0045(10)
C3' .0440(12) .0764(17) .0554(14) .0107(11) -.0035(10) -.0005(12)
C4' .0572(14) .0663(16) .0535(13) .0179(12) .0103(11) .0069(11)
C5' .0606(13) .0496(13) .0574(14) .0042(11) .0143(11) -.0014(10)
C6' .0470(11) .0580(14) .0454(12) .0033(10) .0030(9) -.0066(11)

loop_
_atom_site_label
_atom_site_fract_x
_atom_site_fract_y
_atom_site_fract_z
_atom_site_U_iso_or_equiv
_atom_site_thermal_displace_type
_atom_site_calc_flag
_atom_site_refinement_flags
_atom_site_occupancy
_atom_site_disorder_group
_atom_site_type_symbol
O1 .40035(19) .42444(8) .38546(15) .0628(4) Uani d . 1 . O
O2 .24115(14) .36022(7) .23560(14) .0464(4) Uani d . 1 . O
O3 .16891(15) .52633(7) -.14720(14) .0513(4) Uani d . 1 . O
O4 .50997(18) .28467(8) .23986(16) .0649(5) Uani d . 1 . O
C1 .4435(2) .36782(10) .0516(2) .0418(5) Uani d . 1 . C
C2 .3039(2) .39223(10) .1098(2) .0401(5) Uani d . 1 . C
C3 .2157(2) .44416(10) .0422(2) .0432(5) Uani d . 1 . C
H3 .1226 .4592 .0846 .052 Uiso calc R 1 . H
C4 .2639(2) .47459(10) -.0893(2) .0428(5) Uani d . 1 . C
C5 .4002(2) .45201(11) -.1519(2) .0487(5) Uani d . 1 . C
H5 .4334 .4720 -.2411 .058 Uiso calc R 1 . H
C6 .4865(2) .39963(11) -.0814(2) .0496(5) Uani d . 1 . C
H6 .5790 .3845 -.1247 .060 Uiso calc R 1 . H
C7 .3079(2) .37708(11) .3694(2) .0479(5) Uani d . 1 . C
C8 .2483(3) .33023(13) .4874(2) .0675(7) Uani d . 1 . C
H8A .2799 .2815 .4691 .101 Uiso calc R 1 . H
H8B .1356 .3329 .4873 .101 Uiso calc R 1 . H
H8C .2904 .3457 .5829 .101 Uiso calc R 1 . H
C9 .1994(3) .55081(12) -.2940(2) .0608(6) Uani d . 1 . C
H9A .1204 .5851 -.3248 .091 Uiso calc R 1 . H
H9B .1972 .5107 -.3618 .091 Uiso calc R 1 . H
H9C .3010 .5732 -.2948 .091 Uiso calc R 1 . H
C10 .5424(2) .31173(10) .1221(2) .0448(5) Uani d . 1 . C
C11 .6871(2) .28917(11) .0425(2) .0489(5) Uani d . 1 . C
H11A .6575 .2754 -.0591 .059 Uiso calc R 1 . H
H11B .7576 .3301 .0370 .059 Uiso calc R 1 . H
C1' .7729(2) .22827(10) .1155(2) .0429(5) Uani d . 1 . C
C2' .9048(2) .23901(12) .2040(2) .0519(5) Uani d . 1 . C
H2' .9437 .2854 .2172 .062 Uiso calc R 1 . H
C3' .9803(2) .18269(13) .2735(2) .0587(6) Uani d . 1 . C
H3' 1.0695 .1910 .3337 .070 Uiso calc R 1 . H
C4' .9251(3) .11452(12) .2544(2) .0588(6) Uani d . 1 . C
H4' .9757 .0762 .3024 .071 Uiso calc R 1 . H
C5' .7954(3) .10250(11) .1648(2) .0556(6) Uani d . 1 . C
H5' .7582 .0559 .1505 .067 Uiso calc R 1 . H
C6' .7199(2) .15914(11) .0959(2) .0501(5) Uani d . 1 . C
H6' .6314 .1506 .0351 .060 Uiso calc R 1 . H

loop_
_atom_type_symbol
_atom_type_description
_atom_type_scat_dispersion_real
_atom_type_scat_dispersion_imag
_atom_type_scat_source
C C 0.0033 0.0016 'International Tables Vol C Tables 4.2.6.8 and 6.1.1.4'
H H 0.0000 0.0000 'International Tables Vol C Tables 4.2.6.8 and 6.1.1.4'
O O 0.0106 0.0060 'International Tables Vol C Tables 4.2.6.8 and 6.1.1.4'

loop_
_geom_angle_atom_site_label_1
_geom_angle_atom_site_label_2
_geom_angle_atom_site_label_3
_geom_angle
_geom_angle_publ_flag
C7 O2 C2 117.14(14) ?
C4 O3 C9 117.39(15) ?
C2 C1 C6 115.55(17) ?
C2 C1 C10 123.90(16) ?
C6 C1 C10 120.55(17) ?
C3 C2 C1 122.42(17) ?
C3 C2 O2 116.39(16) ?
C1 C2 O2 121.01(16) ?
C2 C3 C4 119.92(17) ?
O3 C4 C5 124.55(17) ?
O3 C4 C3 115.51(16) y
C5 C4 C3 119.95(18) ?
C6 C5 C4 118.78(18) ?
C5 C6 C1 123.37(18) ?
O1 C7 O2 122.82(18) ?
O1 C7 C8 126.4(2) ?
O2 C7 C8 110.73(19) ?
O4 C10 C1 121.85(17) ?
O4 C10 C11 120.56(18) ?
C1 C10 C11 117.59(16) ?
C1' C11 C10 113.85(16) y
C2' C1' C6' 118.15(18) ?
C2' C1' C11 121.78(18) ?
C6' C1' C11 120.07(18) ?
C3' C2' C1' 121.2(2) ?
C4' C3' C2' 120.0(2) ?
C3' C4' C5' 119.8(2) ?
C4' C5' C6' 120.0(2) ?
C5' C6' C1' 120.9(2) ?

loop_
_geom_bond_atom_site_label_1
_geom_bond_atom_site_label_2
_geom_bond_site_symmetry_2
_geom_bond_distance
_geom_bond_publ_flag
O1 C7 . 1.198(2) y
O2 C7 . 1.361(2) y
O2 C2 . 1.406(2) y
O3 C4 . 1.364(2) y
O3 C9 . 1.434(2) y
O4 C10 . 1.218(2) y
C1 C2 . 1.399(3) ?
C1 C6 . 1.400(3) ?
C1 C10 . 1.486(3) ?
C2 C3 . 1.368(3) ?
C3 C4 . 1.391(3) ?
C4 C5 . 1.381(3) ?
C5 C6 . 1.378(3) ?
C7 C8 . 1.484(3) ?
C10 C11 . 1.514(3) ?
C11 C1' . 1.503(3) ?
C1' C2' . 1.384(3) ?
C1' C6' . 1.385(3) ?
C2' C3' . 1.382(3) ?
C3' C4' . 1.374(3) ?
C4' C5' . 1.378(3) ?
C5' C6' . 1.385(3) ?

loop_
_geom_torsion_atom_site_label_1
_geom_torsion_atom_site_label_2
_geom_torsion_atom_site_label_3
_geom_torsion_atom_site_label_4
_geom_torsion
_geom_torsion_publ_flag
C6 C1 C2 C3 -0.5(3) ?
C10 C1 C2 C3 179.84(17) ?
C6 C1 C2 O2 174.38(16) ?
C10 C1 C2 O2 -5.3(3) ?
C7 O2 C2 C3 -107.71(19) ?
C7 O2 C2 C1 77.1(2) y
C1 C2 C3 C4 0.1(3) ?
O2 C2 C3 C4 -175.07(16) ?
C9 O3 C4 C5 10.3(3) y
C9 O3 C4 C3 -169.89(17) ?
C2 C3 C4 O3 -179.36(16) ?
C2 C3 C4 C5 0.4(3) ?
O3 C4 C5 C6 179.38(17) ?
C3 C4 C5 C6 -0.4(3) ?
C4 C5 C6 C1 -0.1(3) ?
C2 C1 C6 C5 0.6(3) ?
C10 C1 C6 C5 -179.78(18) ?
C2 O2 C7 O1 10.8(3) y
C2 O2 C7 C8 -170.13(17) y
C2 C1 C10 O4 -2.5(3) y
C6 C1 C10 O4 177.86(19) ?
C2 C1 C10 C11 177.80(18) y
C6 C1 C10 C11 -1.8(3) ?
O4 C10 C11 C1' 4.9(3) ?
C1 C10 C11 C1' -175.38(16) y
C10 C11 C1' C2' -100.6(2) y
C10 C11 C1' C6' 78.9(2) y
C6' C1' C2' C3' -1.2(3) ?
C11 C1' C2' C3' 178.38(18) ?
C1' C2' C3' C4' 0.4(3) ?
C2' C3' C4' C5' 0.7(3) ?
C3' C4' C5' C6' -0.9(3) ?
C4' C5' C6' C1' 0.1(3) ?
C2' C1' C6' C5' 1.0(3) ?
C11 C1' C6' C5' -178.62(17) ?

loop_
_cod_related_entry_id
_cod_related_entry_database
_cod_related_entry_code
1 ChemSpider 21137497
